data_1551409
loop_
_publ_author_name
'Teng, Qi'
'Thirupathi, Nuligonda'
'Tung, Chen-Ho'
'Xu, Zhenghu'

_publ_section_title
;
 Hydroalkynylative cyclization of 1,6-enynes with terminal alkynes
;
_journal_name_full 'Chemical Science'
_journal_paper_doi 10.1039/C9SC02341K
_journal_year 2019
_chemical_formula_moiety 'C16 H14 O2 S'
_chemical_formula_sum 'C16 H14 O2 S'
_chemical_formula_weight 270.33
_space_group_crystal_system orthorhombic
_space_group_IT_number 19
_space_group_name_Hall 'P 2ac 2ab'
_space_group_name_H-M_alt 'P 21 21 21'
_symmetry_space_group_name_Hall 'P 2ac 2ab'
_symmetry_space_group_name_H-M 'P 21 21 21'
_atom_sites_solution_hydrogens geom
_atom_sites_solution_primary dual
_audit_creation_date 2018-05-25
_audit_creation_method
;
Olex2 1.2
(compiled 2017.03.28 svn.r3405 for OlexSys, GUI svn.r5337)
;
_audit_update_record
;
2018-06-06 deposited with the CCDC.    2019-06-10 downloaded from the CCDC.
;
_cell_angle_alpha 90
_cell_angle_beta 90
_cell_angle_gamma 90
_cell_formula_units_Z 4
_cell_length_a 6.8959(3)
_cell_length_b 10.2141(4)
_cell_length_c 19.1396(8)
_cell_measurement_reflns_used 3189
_cell_measurement_temperature 298(2)
_cell_measurement_theta_max 76.1970
_cell_measurement_theta_min 4.3410
_cell_volume 1348.11(10)
_computing_cell_refinement 'CrysAlisPro 1.171.39.46 (Rigaku OD, 2018)'
_computing_data_collection 'CrysAlisPro 1.171.39.46 (Rigaku OD, 2018)'
_computing_data_reduction 'CrysAlisPro 1.171.39.46 (Rigaku OD, 2018)'
_computing_molecular_graphics 'Olex2 (Dolomanov et al., 2009)'
_computing_publication_material 'Olex2 (Dolomanov et al., 2009)'
_computing_structure_refinement 'XL (Sheldrick, 2008)'
_computing_structure_solution 'ShelXT (Sheldrick, 2015)'
_diffrn_ambient_temperature 298(2)
_diffrn_detector 'CCD plate'
_diffrn_detector_area_resol_mean 28.5714
_diffrn_detector_type HyPix
_diffrn_measured_fraction_theta_full 0.968
_diffrn_measured_fraction_theta_max 0.968
_diffrn_measurement_details
;
List of Runs (angles in degrees, time in seconds):

  # Type    Start    End  Width  t~exp~   \w     \q     \k     \f   Frames
#--------------------------------------------------------------------------
  1  \w   -118.00 -35.00   1.00    0.11    --  -48.45 -77.00-164.00   83
  2  \w   -156.00 -94.00   1.00    0.70    --  -86.25 -53.00 -33.00   62
  3  \w     85.00 130.00   1.00    0.70    --  107.75 -77.00-164.00   45
  4  \w     35.00 106.00   1.00    0.70    --  107.75 -96.00 100.00   71
  5  \w     46.00 120.00   1.00    0.11    --   48.45  19.00  90.00   74
  6  \w     93.00 177.00   1.00    0.70    --  107.75 125.00 -30.00   84
  7  \w     38.00  71.00   1.00    0.70    --  107.75 -19.00-150.00   33
  8  \w     76.00 116.00   1.00    0.70    --  107.75 -19.00-150.00   40
  9  \w     95.00 175.00   1.00    0.70    --  107.75 125.00 150.00   80
;
_diffrn_measurement_device 'four-circle diffractometer'
_diffrn_measurement_device_type 'XtaLAB Synergy, Dualflex, HyPix'
_diffrn_measurement_method '\w scans'
_diffrn_measurement_specimen_support 'Mitegen 50um'
_diffrn_orient_matrix_type 'CrysAlisPro convention (1999,Acta A55,543-557)'
_diffrn_orient_matrix_UB_11 -0.1825970000
_diffrn_orient_matrix_UB_12 0.0099451000
_diffrn_orient_matrix_UB_13 0.0460786000
_diffrn_orient_matrix_UB_21 0.0673778000
_diffrn_orient_matrix_UB_22 0.1352226000
_diffrn_orient_matrix_UB_23 0.0263045000
_diffrn_orient_matrix_UB_31 -0.1093349000
_diffrn_orient_matrix_UB_32 0.0663071000
_diffrn_orient_matrix_UB_33 -0.0605312000
_diffrn_radiation_collimation 0.3
_diffrn_radiation_monochromator mirror
_diffrn_radiation_probe x-ray
_diffrn_radiation_type CuK\a
_diffrn_radiation_wavelength 1.54184
_diffrn_reflns_av_R_equivalents 0.0343
_diffrn_reflns_av_unetI/netI 0.0407
_diffrn_reflns_Laue_measured_fraction_full 0.968
_diffrn_reflns_Laue_measured_fraction_max 0.968
_diffrn_reflns_limit_h_max 8
_diffrn_reflns_limit_h_min -8
_diffrn_reflns_limit_k_max 12
_diffrn_reflns_limit_k_min -11
_diffrn_reflns_limit_l_max 18
_diffrn_reflns_limit_l_min -22
_diffrn_reflns_number 5263
_diffrn_reflns_point_group_measured_fraction_full 0.959
_diffrn_reflns_point_group_measured_fraction_max 0.959
_diffrn_reflns_theta_full 67.061
_diffrn_reflns_theta_max 67.061
_diffrn_reflns_theta_min 4.908
_diffrn_source 'micro-focus sealed X-ray tube'
_diffrn_source_current 24.0
_diffrn_source_power 1.2
_diffrn_source_target Mo
_diffrn_source_type 'PhotonJet (Cu) X-ray Source'
_diffrn_source_voltage 50.0
_exptl_absorpt_coefficient_mu 2.085
_exptl_absorpt_correction_T_max 1.00000
_exptl_absorpt_correction_T_min 0.50986
_exptl_absorpt_correction_type multi-scan
_exptl_absorpt_process_details
;
CrysAlisPro 1.171.39.46 (Rigaku Oxford Diffraction, 2018)
Empirical absorption correction using spherical harmonics,
 implemented in SCALE3 ABSPACK scaling algorithm.
;
_exptl_crystal_colour 'clear light yellow'
_exptl_crystal_colour_lustre clear
_exptl_crystal_colour_modifier light
_exptl_crystal_colour_primary yellow
_exptl_crystal_density_diffrn 1.332
_exptl_crystal_description block
_exptl_crystal_F_000 568
_exptl_crystal_size_max 0.05
_exptl_crystal_size_mid 0.02
_exptl_crystal_size_min 0.01
_refine_diff_density_max 0.327
_refine_diff_density_min -0.442
_refine_diff_density_rms 0.070
_refine_ls_abs_structure_details
;
 Flack x determined using 777 quotients [(I+)-(I-)]/[(I+)+(I-)]
 (Parsons, Flack and Wagner, Acta Cryst. B69 (2013) 249-259).
;
_refine_ls_abs_structure_Flack 0.029(15)
_refine_ls_extinction_method none
_refine_ls_goodness_of_fit_ref 1.102
_refine_ls_hydrogen_treatment constr
_refine_ls_matrix_type full
_refine_ls_number_parameters 173
_refine_ls_number_reflns 2312
_refine_ls_number_restraints 0
_refine_ls_restrained_S_all 1.102
_refine_ls_R_factor_all 0.0640
_refine_ls_R_factor_gt 0.0527
_refine_ls_shift/su_max 0.000
_refine_ls_shift/su_mean 0.000
_refine_ls_structure_factor_coef Fsqd
_refine_ls_weighting_details 'w=1/[\s^2^(Fo^2^)+(0.1030P)^2^+0.8530P] where P=(Fo^2^+2Fc^2^)/3'
_refine_ls_weighting_scheme calc
_refine_ls_wR_factor_gt 0.1440
_refine_ls_wR_factor_ref 0.1821
_reflns_Friedel_coverage 0.685
_reflns_Friedel_fraction_full 0.948
_reflns_Friedel_fraction_max 0.948
_reflns_number_gt 2079
_reflns_number_total 2312
_reflns_threshold_expression 'I > 2\s(I)'
_cod_data_source_file c9sc02341k2.cif
_cod_data_source_block 180525a
_cod_database_code 1551409
_shelx_shelxl_version_number 2014/7
_chemical_oxdiff_formula CO
_shelx_space_group_comment
;
The symmetry employed for this shelxl refinement is uniquely defined
by the following loop, which should always be used as a source of
symmetry information in preference to the above space-group names.
They are only intended as comments.
;
_shelx_estimated_absorpt_t_max 0.979
_shelx_estimated_absorpt_t_min 0.903
_diffrn_oxdiff_ac3_digest_frames
;
01f5cff7a8522e95e54da3877783e526b800572907f
;
_reflns_odcompleteness_completeness 96.39
_reflns_odcompleteness_iscentric 1
_reflns_odcompleteness_theta 66.97
_olex2_refinement_description
;
1. Fixed Uiso
 At 1.2 times of:
  All C(H) groups, All C(H,H) groups
 At 1.5 times of:
  All C(H,H,H) groups
2.a Ternary CH refined with riding coordinates:
 C10(H10)
2.b Secondary CH2 refined with riding coordinates:
 C9(H9A,H9B), C11(H11A,H11B)
2.c Aromatic/amide H refined with riding coordinates:
 C1(H1), C2(H2), C3(H3), C7(H7), C15(H15), C16(H16)
2.d Idealised Me refined as rotating group:
 C14(H14A,H14B,H14C)
;
_olex2_submission_special_instructions 'No special instructions were received'
_oxdiff_exptl_absorpt_empirical_details
;
Empirical correction (ABSPACK) includes:
- Absorption correction using spherical harmonics
- Frame scaling
;
_oxdiff_exptl_absorpt_empirical_full_max 1.543
_oxdiff_exptl_absorpt_empirical_full_min 0.737

loop_
_space_group_symop_operation_xyz
'x, y, z'
'-x+1/2, -y, z+1/2'
'-x, y+1/2, -z+1/2'
'x+1/2, -y+1/2, -z'

loop_
_atom_site_label
_atom_site_type_symbol
_atom_site_fract_x
_atom_site_fract_y
_atom_site_fract_z
_atom_site_U_iso_or_equiv
_atom_site_adp_type
_atom_site_occupancy
_atom_site_site_symmetry_order
_atom_site_calc_flag
_atom_site_refinement_flags_posn
C1 C 0.0317(10) 0.1792(6) 0.6066(3) 0.0560(14) Uani 1 1 d .
H1 H 0.0219 0.1169 0.6418 0.067 Uiso 1 1 calc R
C2 C 0.0698(10) 0.1491(6) 0.5396(3) 0.0558(14) Uani 1 1 d .
H2 H 0.0932 0.0635 0.5253 0.067 Uiso 1 1 calc R
C3 C 0.0722(8) 0.2588(5) 0.4904(3) 0.0445(12) Uani 1 1 d .
H3 H 0.0902 0.2554 0.4423 0.053 Uiso 1 1 calc R
C4 C 0.0399(7) 0.3760(5) 0.5341(3) 0.0422(11) Uani 1 1 d .
C5 C 0.0308(9) 0.5068(5) 0.5097(3) 0.0496(13) Uani 1 1 d .
C6 C 0.0251(9) 0.6169(5) 0.4886(3) 0.0495(13) Uani 1 1 d .
C7 C 0.0069(9) 0.7507(5) 0.4674(3) 0.0474(11) Uani 1 1 d .
H7 H -0.0156 0.8124 0.5022 0.057 Uiso 1 1 calc R
C8 C 0.0195(7) 0.7939(4) 0.4022(3) 0.0377(10) Uani 1 1 d .
C9 C -0.0181(8) 0.9356(5) 0.3814(2) 0.0456(11) Uani 1 1 d .
H9A H -0.1295 0.9704 0.4061 0.055 Uiso 1 1 calc R
H9B H 0.0939 0.9899 0.3914 0.055 Uiso 1 1 calc R
C10 C 0.0526(7) 0.7181(4) 0.3351(3) 0.0372(10) Uani 1 1 d .
H10 H -0.0645 0.6671 0.3250 0.045 Uiso 1 1 calc R
C11 C 0.2272(7) 0.6253(4) 0.3337(3) 0.0404(11) Uani 1 1 d .
H11A H 0.2218 0.5698 0.3748 0.048 Uiso 1 1 calc R
H11B H 0.2160 0.5691 0.2931 0.048 Uiso 1 1 calc R
C12 C 0.4197(7) 0.6909(5) 0.3318(3) 0.0427(11) Uani 1 1 d .
C13 C 0.0696(8) 0.8280(5) 0.2802(2) 0.0401(11) Uani 1 1 d .
C14 C -0.0053(11) 0.7922(6) 0.2086(3) 0.0611(15) Uani 1 1 d .
H14A H 0.0189 0.8630 0.1768 0.092 Uiso 1 1 calc GR
H14B H -0.1423 0.7759 0.2111 0.092 Uiso 1 1 calc GR
H14C H 0.0597 0.7149 0.1924 0.092 Uiso 1 1 calc GR
C15 C 0.2714(8) 0.8818(5) 0.2769(3) 0.0414(11) Uani 1 1 d .
H15 H 0.2879 0.9629 0.2557 0.050 Uiso 1 1 calc R
C16 C 0.4279(8) 0.8233(5) 0.3016(3) 0.0442(11) Uani 1 1 d .
H16 H 0.5462 0.8669 0.3000 0.053 Uiso 1 1 calc R
O1 O -0.0545(5) 0.9303(3) 0.30773(18) 0.0461(9) Uani 1 1 d .
O2 O 0.5670(6) 0.6355(5) 0.3507(3) 0.0756(15) Uani 1 1 d .
S1 S 0.0035(3) 0.33956(14) 0.62009(7) 0.0643(5) Uani 1 1 d .

loop_
_atom_site_aniso_label
_atom_site_aniso_U_11
_atom_site_aniso_U_22
_atom_site_aniso_U_33
_atom_site_aniso_U_23
_atom_site_aniso_U_13
_atom_site_aniso_U_12
C1 0.069(4) 0.047(3) 0.052(3) 0.015(2) -0.005(3) -0.009(3)
C2 0.067(3) 0.042(3) 0.059(3) -0.004(2) -0.007(3) 0.005(3)
C3 0.046(3) 0.035(2) 0.052(3) 0.014(2) 0.013(2) 0.007(2)
C4 0.042(2) 0.040(2) 0.045(2) 0.008(2) -0.002(2) -0.005(2)
C5 0.051(3) 0.046(3) 0.052(3) 0.013(2) 0.002(3) -0.007(2)
C6 0.056(3) 0.049(3) 0.043(2) 0.014(2) -0.001(2) -0.003(2)
C7 0.057(3) 0.037(2) 0.048(3) 0.007(2) 0.007(3) 0.002(2)
C8 0.036(2) 0.031(2) 0.046(2) 0.0038(18) 0.002(2) 0.0019(17)
C9 0.058(3) 0.035(2) 0.043(2) 0.0031(19) 0.002(3) 0.011(2)
C10 0.039(2) 0.025(2) 0.048(2) 0.0001(18) -0.003(2) -0.0009(17)
C11 0.041(2) 0.028(2) 0.052(3) -0.003(2) -0.003(2) 0.0027(18)
C12 0.042(2) 0.037(2) 0.049(3) -0.003(2) -0.002(2) 0.006(2)
C13 0.049(3) 0.033(2) 0.039(2) -0.0010(19) -0.004(2) 0.007(2)
C14 0.072(4) 0.065(3) 0.046(3) -0.006(2) -0.021(3) 0.014(3)
C15 0.051(3) 0.036(2) 0.037(2) 0.003(2) 0.006(2) 0.000(2)
C16 0.042(2) 0.039(2) 0.051(3) 0.000(2) 0.006(2) -0.006(2)
O1 0.056(2) 0.0380(18) 0.0447(18) 0.0040(14) -0.0013(16) 0.0162(16)
O2 0.046(2) 0.062(3) 0.119(4) 0.020(3) -0.011(2) 0.0114(19)
S1 0.0937(12) 0.0479(8) 0.0511(8) 0.0050(6) 0.0013(8) -0.0093(8)

loop_
_atom_type_symbol
_atom_type_description
_atom_type_scat_dispersion_real
_atom_type_scat_dispersion_imag
_atom_type_scat_source
C C 0.0181 0.0091 'International Tables Vol C Tables 4.2.6.8 and 6.1.1.4'
H H 0.0000 0.0000 'International Tables Vol C Tables 4.2.6.8 and 6.1.1.4'
O O 0.0492 0.0322 'International Tables Vol C Tables 4.2.6.8 and 6.1.1.4'
S S 0.3331 0.5567 'International Tables Vol C Tables 4.2.6.8 and 6.1.1.4'

loop_
_geom_angle_atom_site_label_1
_geom_angle_atom_site_label_2
_geom_angle_atom_site_label_3
_geom_angle
C2 C1 H1 123.4
C2 C1 S1 113.3(4)
S1 C1 H1 123.4
C1 C2 H2 122.0
C1 C2 C3 116.1(5)
C3 C2 H2 122.0
C2 C3 H3 127.6
C2 C3 C4 104.8(4)
C4 C3 H3 127.6
C3 C4 S1 113.0(3)
C5 C4 C3 125.8(5)
C5 C4 S1 121.1(4)
C6 C5 C4 179.2(7)
C5 C6 C7 175.5(6)
C6 C7 H7 117.3
C8 C7 C6 125.3(5)
C8 C7 H7 117.3
C7 C8 C9 123.4(5)
C7 C8 C10 129.5(4)
C10 C8 C9 106.9(4)
C8 C9 H9A 110.8
C8 C9 H9B 110.8
H9A C9 H9B 108.9
O1 C9 C8 104.5(4)
O1 C9 H9A 110.8
O1 C9 H9B 110.8
C8 C10 H10 108.4
C8 C10 C11 116.7(4)
C8 C10 C13 102.5(3)
C11 C10 H10 108.4
C11 C10 C13 112.2(4)
C13 C10 H10 108.4
C10 C11 H11A 108.5
C10 C11 H11B 108.5
H11A C11 H11B 107.5
C12 C11 C10 115.0(4)
C12 C11 H11A 108.5
C12 C11 H11B 108.5
C16 C12 C11 117.3(4)
O2 C12 C11 121.9(5)
O2 C12 C16 120.7(5)
C14 C13 C10 114.6(4)
C15 C13 C10 111.5(4)
C15 C13 C14 111.6(5)
O1 C13 C10 103.4(4)
O1 C13 C14 107.6(4)
O1 C13 C15 107.4(4)
C13 C14 H14A 109.5
C13 C14 H14B 109.5
C13 C14 H14C 109.5
H14A C14 H14B 109.5
H14A C14 H14C 109.5
H14B C14 H14C 109.5
C13 C15 H15 117.3
C16 C15 C13 125.3(5)
C16 C15 H15 117.3
C12 C16 H16 119.2
C15 C16 C12 121.6(5)
C15 C16 H16 119.2
C9 O1 C13 106.4(3)
C1 S1 C4 92.7(3)

loop_
_geom_bond_atom_site_label_1
_geom_bond_atom_site_label_2
_geom_bond_distance
C1 H1 0.9300
C1 C2 1.345(9)
C1 S1 1.670(6)
C2 H2 0.9300
C2 C3 1.463(8)
C3 H3 0.9300
C3 C4 1.477(7)
C4 C5 1.416(7)
C4 S1 1.706(5)
C5 C6 1.196(7)
C6 C7 1.430(7)
C7 H7 0.9300
C7 C8 1.328(7)
C8 C9 1.523(6)
C8 C10 1.516(7)
C9 H9A 0.9700
C9 H9B 0.9700
C9 O1 1.433(6)
C10 H10 0.9800
C10 C11 1.533(6)
C10 C13 1.543(7)
C11 H11A 0.9700
C11 H11B 0.9700
C11 C12 1.487(7)
C12 C16 1.471(7)
C12 O2 1.218(7)
C13 C14 1.509(7)
C13 C15 1.497(8)
C13 O1 1.450(6)
C14 H14A 0.9600
C14 H14B 0.9600
C14 H14C 0.9600
C15 H15 0.9300
C15 C16 1.322(8)
C16 H16 0.9300
